data_7700053
loop_
_publ_author_name
'Hyun, Soomin'
'Yang, Lingling'
'Kim, Dongwon'
'Jung, Ok-Sang'

_publ_section_title
;
 Stable suprachannels via columnar cyclodimeric ensemble: exchange and
 matrix of various liquid guests in SCSC fashion
;
_journal_name_full 'Dalton Transactions'
_journal_paper_doi 10.1039/C9DT00572B
_journal_year 2019
_chemical_formula_sum 'C61.8 H48.1 I4 N7.5 O8.7 Zn2'
_chemical_formula_weight 1673.31
_chemical_melting_point 617.7
_chemical_name_systematic
'bis-bis(isoquinolin-5-yl)-isophthalate-tetraiodo-di-zinc(ii) acetonitrile solvate solvate solvate tetrahydrofuran solvate solvate solvate'
_space_group_crystal_system orthorhombic
_space_group_IT_number 59
_space_group_name_Hall '-P 2ab 2a'
_space_group_name_H-M_alt 'P m m n'
_symmetry_space_group_name_Hall '-P 2ab 2a'
_symmetry_space_group_name_H-M 'P m m n :2'
_atom_sites_solution_hydrogens geom
_audit_creation_method SHELXL-2018/3
_audit_update_record
;
2019-05-13 deposited with the CCDC.    2019-05-23 downloaded from the CCDC.
;
_cell_angle_alpha 90
_cell_angle_beta 90
_cell_angle_gamma 90
_cell_formula_units_Z 2
_cell_length_a 17.865(4)
_cell_length_b 24.913(5)
_cell_length_c 7.4000(15)
_cell_measurement_reflns_used 90887
_cell_measurement_temperature 120(2)
_cell_measurement_theta_max 33.548
_cell_measurement_theta_min 0.361
_cell_volume 3293.5(12)
_computing_cell_refinement HKL3000sm
_computing_data_collection 'PAL BL2D-SMDC Program'
_computing_data_reduction HKL3000sm
_computing_structure_refinement SHELXL
_computing_structure_solution SHELXS
_diffrn_ambient_temperature 120(2)
_diffrn_measured_fraction_theta_full 0.994
_diffrn_measured_fraction_theta_max 0.995
_diffrn_measurement_device_type 'Rayonix MX225HS CCD area detector'
_diffrn_measurement_method 'omega scan'
_diffrn_radiation_type synchrotron
_diffrn_radiation_wavelength 0.630
_diffrn_reflns_av_R_equivalents 0.0632
_diffrn_reflns_av_unetI/netI 0.0298
_diffrn_reflns_Laue_measured_fraction_full 0.994
_diffrn_reflns_Laue_measured_fraction_max 0.995
_diffrn_reflns_limit_h_max 23
_diffrn_reflns_limit_h_min -23
_diffrn_reflns_limit_k_max 33
_diffrn_reflns_limit_k_min -33
_diffrn_reflns_limit_l_max 9
_diffrn_reflns_limit_l_min -9
_diffrn_reflns_number 27994
_diffrn_reflns_point_group_measured_fraction_full 0.994
_diffrn_reflns_point_group_measured_fraction_max 0.995
_diffrn_reflns_theta_full 22.210
_diffrn_reflns_theta_max 24.996
_diffrn_reflns_theta_min 2.021
_diffrn_source 'PLSII 2D bending magnet'
_exptl_absorpt_coefficient_mu 1.904
_exptl_absorpt_correction_T_max 1.000
_exptl_absorpt_correction_T_min 0.851
_exptl_absorpt_correction_type empirical
_exptl_absorpt_process_details 'HKL3000sm Scalepack'
_exptl_crystal_colour colorless
_exptl_crystal_density_diffrn 1.687
_exptl_crystal_description block
_exptl_crystal_F_000 1626
_exptl_crystal_recrystallization_method 'Re-crystallisation from solvent: CH3CN, C4H8O'
_exptl_crystal_size_max 0.112
_exptl_crystal_size_mid 0.108
_exptl_crystal_size_min 0.100
_refine_diff_density_max 2.322
_refine_diff_density_min -2.679
_refine_diff_density_rms 0.193
_refine_ls_extinction_method none
_refine_ls_goodness_of_fit_ref 1.080
_refine_ls_hydrogen_treatment constr
_refine_ls_matrix_type full
_refine_ls_number_parameters 271
_refine_ls_number_reflns 4357
_refine_ls_number_restraints 35
_refine_ls_restrained_S_all 1.076
_refine_ls_R_factor_all 0.0442
_refine_ls_R_factor_gt 0.0440
_refine_ls_shift/su_max 0.001
_refine_ls_shift/su_mean 0.000
_refine_ls_structure_factor_coef Fsqd
_refine_ls_weighting_details 'w=1/[\s^2^(Fo^2^)+(0.0876P)^2^+4.9180P] where P=(Fo^2^+2Fc^2^)/3'
_refine_ls_weighting_scheme calc
_refine_ls_wR_factor_gt 0.1312
_refine_ls_wR_factor_ref 0.1315
_reflns_Friedel_coverage 0.000
_reflns_number_gt 4288
_reflns_number_total 4357
_reflns_threshold_expression 'I > 2\s(I)'
_cod_data_source_file c9dt00572b2.cif
_cod_data_source_block MeCN
_cod_original_cell_volume 3293.5(11)
_cod_original_formula_sum 'C61.80 H48.10 I4 N7.50 O8.70 Zn2'
_cod_database_code 7700053
_shelx_shelxl_version_number 2018/3
_shelx_space_group_comment
;
The symmetry employed for this shelxl refinement is uniquely defined
by the following loop, which should always be used as a source of
symmetry information in preference to the above space-group names.
They are only intended as comments.
;
_shelx_estimated_absorpt_t_min 0.815
_shelx_estimated_absorpt_t_max 0.832

loop_
_space_group_symop_operation_xyz
'x, y, z'
'-x+1/2, -y+1/2, z'
'-x, y+1/2, -z'
'x+1/2, -y, -z'
'-x, -y, -z'
'x-1/2, y-1/2, -z'
'x, -y-1/2, z'
'-x-1/2, y, z'

loop_
_atom_site_label
_atom_site_type_symbol
_atom_site_fract_x
_atom_site_fract_y
_atom_site_fract_z
_atom_site_U_iso_or_equiv
_atom_site_adp_type
_atom_site_occupancy
_atom_site_site_symmetry_order
_atom_site_calc_flag
_atom_site_refinement_flags_posn
_atom_site_refinement_flags_adp
_atom_site_refinement_flags_occupancy
_atom_site_disorder_assembly
_atom_site_disorder_group
Zn1 Zn 0.250000 0.45159(2) 0.26433(5) 0.01414(12) Uani 1 2 d S T P . .
I2 I 0.250000 0.45304(2) -0.07889(3) 0.02469(12) Uani 1 2 d S T P . .
I3 I 0.250000 0.36094(2) 0.42175(3) 0.02153(11) Uani 1 2 d S T P . .
N4 N 0.33502(11) 0.50184(8) 0.3489(3) 0.0163(4) Uani 1 1 d . . . . .
C5 C 0.36773(14) 0.49588(9) 0.5081(3) 0.0153(4) Uani 1 1 d . . . . .
H5 H 0.354632 0.465684 0.579782 0.018 Uiso 1 1 calc R U . . .
C6 C 0.42138(15) 0.53252(10) 0.5764(3) 0.0143(5) Uani 1 1 d . . . . .
C7 C 0.45373(15) 0.52538(10) 0.7495(3) 0.0180(5) Uani 1 1 d . . . . .
H7 H 0.439185 0.495895 0.822967 0.022 Uiso 1 1 calc R U . . .
C8 C 0.50605(16) 0.56121(10) 0.8104(3) 0.0210(5) Uani 1 1 d . . . . .
H8 H 0.527465 0.556737 0.926917 0.025 Uiso 1 1 calc R U . . .
C9 C 0.52849(16) 0.60499(10) 0.7004(3) 0.0199(5) Uani 1 1 d . . . . .
H9 H 0.565468 0.629367 0.742512 0.024 Uiso 1 1 calc R U . . .
C10 C 0.49689(14) 0.61212(9) 0.5337(3) 0.0159(4) Uani 1 1 d . . . . .
C11 C 0.44150(14) 0.57705(9) 0.4662(3) 0.0153(4) Uani 1 1 d . . . . .
C12 C 0.40482(14) 0.58297(10) 0.2977(3) 0.0175(5) Uani 1 1 d . . . . .
H12 H 0.415876 0.612714 0.221898 0.021 Uiso 1 1 calc R U . . .
C13 C 0.35361(15) 0.54566(10) 0.2453(3) 0.0189(5) Uani 1 1 d . . . . .
H13 H 0.329568 0.550103 0.131765 0.023 Uiso 1 1 calc R U . . .
O14 O 0.51791(11) 0.65762(7) 0.4353(2) 0.0180(4) Uani 1 1 d . . . . .
C15 C 0.55960(14) 0.64974(10) 0.2821(3) 0.0162(4) Uani 1 1 d . . . . .
O16 O 0.57339(11) 0.60608(7) 0.2217(3) 0.0211(4) Uani 1 1 d . . . . .
C17 C 0.55969(19) 0.750000 0.2778(4) 0.0149(6) Uani 1 2 d S T P . .
H17 H 0.528023 0.750000 0.380920 0.018 Uiso 1 2 calc R U P . .
C18 C 0.58291(14) 0.70177(9) 0.2021(3) 0.0155(4) Uani 1 1 d . . . . .
C19 C 0.62930(15) 0.70161(11) 0.0507(3) 0.0193(5) Uani 1 1 d . . . . .
H19 H 0.645578 0.668537 0.000315 0.023 Uiso 1 1 calc R U . . .
C20 C 0.6518(2) 0.750000 -0.0267(5) 0.0226(7) Uani 1 2 d S T P . .
H20 H 0.682328 0.750000 -0.131772 0.027 Uiso 1 2 calc R U P . .
N1A N 0.3409(7) 0.6433(4) 0.9105(12) 0.057(3) Uani 0.439(7) 1 d . . P A -1
C2A C 0.2969(6) 0.6275(3) 0.8185(12) 0.043(2) Uani 0.439(7) 1 d . . P A -1
C3A C 0.2609(16) 0.6064(5) 0.7056(16) 0.073(7) Uani 0.439(7) 1 d . . P A -1
H3A1 H 0.281513 0.615257 0.586460 0.109 Uiso 0.439(7) 1 calc R U P A -1
H3A2 H 0.209066 0.619011 0.713025 0.109 Uiso 0.439(7) 1 calc R U P A -1
H3A3 H 0.262323 0.567449 0.723271 0.109 Uiso 0.439(7) 1 calc R U P A -1
N4A N 0.3954(8) 0.6781(5) 0.9634(17) 0.081(4) Uani 0.427(8) 1 d . . P B -2
C5A C 0.4217(5) 0.7126(4) 0.8828(12) 0.040(2) Uani 0.427(8) 1 d . . P B -2
C6A C 0.4555(5) 0.7537(16) 0.7787(14) 0.055(5) Uani 0.427(8) 1 d . . P B -2
H6A1 H 0.457217 0.786922 0.849451 0.083 Uiso 0.427(8) 1 calc R U P B -2
H6A2 H 0.426245 0.759612 0.668553 0.083 Uiso 0.427(8) 1 calc R U P B -2
H6A3 H 0.506545 0.742932 0.746232 0.083 Uiso 0.427(8) 1 calc R U P B -2
O1T O 0.251(3) 0.7661(13) 0.213(4) 0.152(13) Uani 0.176(4) 1 d D U P C -3
C2T C 0.304(2) 0.7759(17) 0.357(5) 0.080(11) Uani 0.176(4) 1 d D U P C -3
H2T1 H 0.312403 0.815000 0.370925 0.096 Uiso 0.176(4) 1 calc R U P C -3
H2T2 H 0.352266 0.758601 0.328772 0.096 Uiso 0.176(4) 1 calc R U P C -3
C3T C 0.2718(19) 0.753(3) 0.533(4) 0.102(11) Uani 0.176(4) 1 d D U P C -3
H3T1 H 0.260065 0.781848 0.619138 0.123 Uiso 0.176(4) 1 calc R U P C -3
H3T2 H 0.308099 0.727922 0.589396 0.123 Uiso 0.176(4) 1 calc R U P C -3
C4T C 0.182(3) 0.760(2) 0.316(6) 0.107(17) Uani 0.176(4) 1 d D U P C -3
H4T1 H 0.142815 0.743063 0.240097 0.129 Uiso 0.176(4) 1 calc R U P C -3
H4T2 H 0.163977 0.794775 0.359484 0.129 Uiso 0.176(4) 1 calc R U P C -3
C5T C 0.2005(12) 0.7227(9) 0.478(3) 0.042(5) Uani 0.176(4) 1 d D U P C -3
H5T1 H 0.161457 0.723770 0.572783 0.050 Uiso 0.176(4) 1 calc R U P C -3
H5T2 H 0.210335 0.685196 0.441058 0.050 Uiso 0.176(4) 1 calc R U P C -3

loop_
_atom_site_aniso_label
_atom_site_aniso_U_11
_atom_site_aniso_U_22
_atom_site_aniso_U_33
_atom_site_aniso_U_23
_atom_site_aniso_U_13
_atom_site_aniso_U_12
Zn1 0.0187(2) 0.0146(2) 0.0092(2) -0.00192(12) 0.000 0.000
I2 0.03155(19) 0.0347(2) 0.00787(16) -0.00469(8) 0.000 0.000
I3 0.03189(18) 0.01422(16) 0.01847(17) -0.00025(7) 0.000 0.000
N4 0.0225(9) 0.0151(9) 0.0114(9) 0.0015(7) -0.0019(7) -0.0014(8)
C5 0.0238(10) 0.0116(9) 0.0106(10) 0.0012(8) 0.0004(8) 0.0005(9)
C6 0.0224(11) 0.0117(11) 0.0087(10) 0.0007(7) -0.0013(7) 0.0016(10)
C7 0.0311(12) 0.0143(11) 0.0087(9) 0.0015(8) -0.0033(9) 0.0021(10)
C8 0.0366(13) 0.0164(11) 0.0102(10) -0.0008(8) -0.0079(9) -0.0002(11)
C9 0.0306(12) 0.0139(10) 0.0153(11) -0.0038(8) -0.0051(9) -0.0009(10)
C10 0.0261(11) 0.0085(10) 0.0131(10) -0.0007(8) -0.0013(9) 0.0010(9)
C11 0.0237(11) 0.0115(10) 0.0108(10) 0.0009(8) -0.0017(9) 0.0019(9)
C12 0.0258(11) 0.0141(10) 0.0127(10) 0.0059(8) -0.0041(9) 0.0004(9)
C13 0.0262(12) 0.0189(12) 0.0114(10) 0.0048(8) -0.0048(9) -0.0016(9)
O14 0.0300(10) 0.0080(8) 0.0160(8) -0.0005(6) 0.0028(6) -0.0025(8)
C15 0.0214(10) 0.0127(10) 0.0146(11) -0.0014(8) -0.0027(8) -0.0001(9)
O16 0.0293(9) 0.0108(8) 0.0232(9) -0.0044(6) 0.0002(7) 0.0020(7)
C17 0.0222(15) 0.0101(14) 0.0123(14) 0.000 0.0014(11) 0.000
C18 0.0209(10) 0.0111(10) 0.0143(10) -0.0009(8) -0.0024(8) 0.0001(8)
C19 0.0217(11) 0.0177(12) 0.0184(11) -0.0050(9) 0.0001(9) 0.0006(9)
C20 0.0240(16) 0.0261(18) 0.0176(16) 0.000 0.0042(14) 0.000
N1A 0.072(6) 0.048(5) 0.052(5) 0.009(3) -0.009(4) 0.004(5)
C2A 0.061(5) 0.032(4) 0.036(4) 0.002(3) -0.004(4) 0.006(4)
C3A 0.07(2) 0.065(6) 0.081(7) -0.018(5) 0.036(12) 0.010(7)
N4A 0.098(9) 0.071(7) 0.073(7) 0.045(6) 0.026(7) 0.027(7)
C5A 0.047(5) 0.038(4) 0.034(4) 0.008(4) 0.000(4) 0.016(4)
C6A 0.056(4) 0.050(11) 0.059(5) 0.026(12) 0.002(4) -0.013(10)
O1T 0.148(14) 0.159(16) 0.150(14) 0.019(9) 0.000(10) 0.000(10)
C2T 0.077(13) 0.072(13) 0.091(14) -0.002(9) 0.004(9) 0.001(9)
C3T 0.105(14) 0.102(13) 0.100(12) -0.001(10) -0.011(9) 0.002(10)
C4T 0.105(19) 0.11(2) 0.108(19) -0.003(10) -0.002(9) 0.002(10)
C5T 0.044(8) 0.041(8) 0.039(8) 0.002(7) 0.002(7) 0.008(7)

loop_
_atom_type_symbol
_atom_type_description
_atom_type_scat_dispersion_real
_atom_type_scat_dispersion_imag
_atom_type_scat_source
C C 0.0021 0.0012 'International Tables Vol C Tables 4.2.6.8 and 6.1.1.4'
H H 0.0000 0.0000 'International Tables Vol C Tables 4.2.6.8 and 6.1.1.4'
N N 0.0044 0.0025 'International Tables Vol C Tables 4.2.6.8 and 6.1.1.4'
O O 0.0080 0.0047 'International Tables Vol C Tables 4.2.6.8 and 6.1.1.4'
Zn Zn 0.3261 1.1614 'International Tables Vol C Tables 4.2.6.8 and 6.1.1.4'
I I -0.6366 1.4692 'International Tables Vol C Tables 4.2.6.8 and 6.1.1.4'

loop_
_geom_angle_atom_site_label_1
_geom_angle_atom_site_label_2
_geom_angle_atom_site_label_3
_geom_angle
_geom_angle_site_symmetry_1
_geom_angle_site_symmetry_3
N4 Zn1 N4 94.68(12) . 8_655
N4 Zn1 I2 107.11(6) . .
N4 Zn1 I2 107.11(6) 8_655 .
N4 Zn1 I3 113.57(6) . .
N4 Zn1 I3 113.57(6) 8_655 .
I2 Zn1 I3 118.101(18) . .
C5 N4 C13 118.6(2) . .
C5 N4 Zn1 121.75(16) . .
C13 N4 Zn1 119.35(17) . .
N4 C5 C6 123.0(2) . .
N4 C5 H5 118.5 . .
C6 C5 H5 118.5 . .
C5 C6 C7 121.2(2) . .
C5 C6 C11 118.0(2) . .
C7 C6 C11 120.9(2) . .
C8 C7 C6 119.6(2) . .
C8 C7 H7 120.2 . .
C6 C7 H7 120.2 . .
C7 C8 C9 120.4(2) . .
C7 C8 H8 119.8 . .
C9 C8 H8 119.8 . .
C10 C9 C8 120.0(2) . .
C10 C9 H9 120.0 . .
C8 C9 H9 120.0 . .
C9 C10 O14 117.6(2) . .
C9 C10 C11 121.9(2) . .
O14 C10 C11 120.4(2) . .
C10 C11 C12 124.8(2) . .
C10 C11 C6 117.2(2) . .
C12 C11 C6 118.0(2) . .
C13 C12 C11 119.4(2) . .
C13 C12 H12 120.3 . .
C11 C12 H12 120.3 . .
C12 C13 N4 123.1(2) . .
C12 C13 H13 118.4 . .
N4 C13 H13 118.4 . .
C15 O14 C10 117.41(19) . .
O16 C15 O14 123.3(2) . .
O16 C15 C18 125.8(2) . .
O14 C15 C18 110.9(2) . .
C18 C17 C18 119.8(3) 7_575 .
C18 C17 H17 120.1 7_575 .
C18 C17 H17 120.1 . .
C17 C18 C19 120.3(2) . .
C17 C18 C15 120.7(2) . .
C19 C18 C15 119.0(2) . .
C18 C19 C20 119.9(2) . .
C18 C19 H19 120.0 . .
C20 C19 H19 120.0 . .
C19 C20 C19 119.7(3) 7_575 .
C19 C20 H20 120.1 7_575 .
C19 C20 H20 120.1 . .
N1A C2A C3A 168.0(16) . .
C2A C3A H3A1 109.5 . .
C2A C3A H3A2 109.5 . .
H3A1 C3A H3A2 109.5 . .
C2A C3A H3A3 109.5 . .
H3A1 C3A H3A3 109.5 . .
H3A2 C3A H3A3 109.5 . .
N4A C5A C6A 177.7(17) . .
C5A C6A H6A1 109.5 . .
C5A C6A H6A2 109.5 . .
H6A1 C6A H6A2 109.5 . .
C5A C6A H6A3 109.5 . .
H6A1 C6A H6A3 109.5 . .
H6A2 C6A H6A3 109.5 . .
C4T O1T C2T 101(3) . .
O1T C2T C3T 108(3) . .
O1T C2T H2T1 110.0 . .
C3T C2T H2T1 110.0 . .
O1T C2T H2T2 110.0 . .
C3T C2T H2T2 110.0 . .
H2T1 C2T H2T2 108.4 . .
C2T C3T C5T 106(3) . .
C2T C3T H3T1 110.6 . .
C5T C3T H3T1 110.6 . .
C2T C3T H3T2 110.6 . .
C5T C3T H3T2 110.6 . .
H3T1 C3T H3T2 108.7 . .
O1T C4T C5T 107(3) . .
O1T C4T H4T1 110.3 . .
C5T C4T H4T1 110.3 . .
O1T C4T H4T2 110.3 . .
C5T C4T H4T2 110.3 . .
H4T1 C4T H4T2 108.5 . .
C3T C5T C4T 95(3) . .
C3T C5T H5T1 112.7 . .
C4T C5T H5T1 112.7 . .
C3T C5T H5T2 112.7 . .
C4T C5T H5T2 112.7 . .
H5T1 C5T H5T2 110.2 . .

loop_
_geom_bond_atom_site_label_1
_geom_bond_atom_site_label_2
_geom_bond_distance
_geom_bond_site_symmetry_2
Zn1 N4 2.065(2) .
Zn1 N4 2.065(2) 8_655
Zn1 I2 2.5401(7) .
Zn1 I3 2.5411(6) .
N4 C5 1.323(3) .
N4 C13 1.375(3) .
C5 C6 1.417(3) .
C5 H5 0.9500 .
C6 C7 1.417(3) .
C6 C11 1.423(3) .
C7 C8 1.369(4) .
C7 H7 0.9500 .
C8 C9 1.419(4) .
C8 H8 0.9500 .
C9 C10 1.368(3) .
C9 H9 0.9500 .
C10 O14 1.398(3) .
C10 C11 1.411(3) .
C11 C12 1.416(3) .
C12 C13 1.360(4) .
C12 H12 0.9500 .
C13 H13 0.9500 .
O14 C15 1.371(3) .
C15 O16 1.201(3) .
C15 C18 1.485(3) .
C17 C18 1.389(3) 7_575
C17 C18 1.389(3) .
C17 H17 0.9500 .
C18 C19 1.394(3) .
C19 C20 1.394(3) .
C19 H19 0.9500 .
C20 H20 0.9500 .
N1A C2A 1.112(14) .
C2A C3A 1.18(2) .
C3A H3A1 0.9800 .
C3A H3A2 0.9800 .
C3A H3A3 0.9800 .
N4A C5A 1.147(14) .
C5A C6A 1.42(3) .
C6A H6A1 0.9800 .
C6A H6A2 0.9800 .
C6A H6A3 0.9800 .
O1T C4T 1.45(2) .
O1T C2T 1.450(19) .
C2T C3T 1.530(19) .
C2T H2T1 0.9900 .
C2T H2T2 0.9900 .
C3T C5T 1.53(2) .
C3T H3T1 0.9900 .
C3T H3T2 0.9900 .
C4T C5T 1.54(2) .
C4T H4T1 0.9900 .
C4T H4T2 0.9900 .
C5T H5T1 0.9900 .
C5T H5T2 0.9900 .

loop_
_geom_torsion_atom_site_label_1
_geom_torsion_atom_site_label_2
_geom_torsion_atom_site_label_3
_geom_torsion_atom_site_label_4
_geom_torsion
_geom_torsion_site_symmetry_1
_geom_torsion_site_symmetry_4
C13 N4 C5 C6 -0.3(4) . .
Zn1 N4 C5 C6 -174.18(18) . .
N4 C5 C6 C7 178.4(2) . .
N4 C5 C6 C11 -1.1(4) . .
C5 C6 C7 C8 179.2(2) . .
C11 C6 C7 C8 -1.2(4) . .
C6 C7 C8 C9 -0.6(4) . .
C7 C8 C9 C10 1.1(4) . .
C8 C9 C10 O14 176.4(2) . .
C8 C9 C10 C11 0.3(4) . .
C9 C10 C11 C12 177.9(2) . .
O14 C10 C11 C12 2.0(4) . .
C9 C10 C11 C6 -2.1(4) . .
O14 C10 C11 C6 -178.1(2) . .
C5 C6 C11 C10 -177.9(2) . .
C7 C6 C11 C10 2.6(4) . .
C5 C6 C11 C12 2.1(4) . .
C7 C6 C11 C12 -177.5(2) . .
C10 C11 C12 C13 178.3(2) . .
C6 C11 C12 C13 -1.6(4) . .
C11 C12 C13 N4 0.2(4) . .
C5 N4 C13 C12 0.8(4) . .
Zn1 N4 C13 C12 174.8(2) . .
C9 C10 O14 C15 111.6(3) . .
C11 C10 O14 C15 -72.3(3) . .
C10 O14 C15 O16 6.2(3) . .
C10 O14 C15 C18 -175.1(2) . .
C18 C17 C18 C19 -0.1(5) 7_575 .
C18 C17 C18 C15 179.20(19) 7_575 .
O16 C15 C18 C17 175.9(3) . .
O14 C15 C18 C17 -2.8(3) . .
O16 C15 C18 C19 -4.8(4) . .
O14 C15 C18 C19 176.5(2) . .
C17 C18 C19 C20 -0.8(4) . .
C15 C18 C19 C20 179.9(3) . .
C18 C19 C20 C19 1.7(5) . 7_575
C4T O1T C2T C3T 23(5) . .
O1T C2T C3T C5T 7(6) . .
C2T O1T C4T C5T -45(5) . .
C2T C3T C5T C4T -30(5) . .
O1T C4T C5T C3T 47(5) . .
